data_4329065
loop_
_publ_author_name
'Jun-ichi Nishigaki'
'Tsuyoshi Matsumoto'
'Kazuyuki Tatsumi'

_publ_section_title
;
 Model Studies of Methyl CoM Reductase: Methane Formation via CH3-S Bond
 Cleavage of Ni(I) Tetraazacyclic Complexes Having Intramolecular Methyl
 Sulfide Pendants
;
_journal_name_full 'Inorganic Chemistry'
_journal_page_first 5173
_journal_page_last 5187
_journal_paper_doi 10.1021/ic300017k
_journal_volume 51
_journal_year 2012
_chemical_formula_moiety 'C32 H12 B F24, C18 H40 N4 Ni S2, C4 H10 O '
_chemical_formula_sum 'C54 H62 B F24 N4 Ni O S2'
_chemical_formula_weight 1372.70
_space_group_IT_number 2
_symmetry_cell_setting triclinic
_symmetry_Int_Tables_number 2
_symmetry_space_group_name_Hall '-P 1'
_symmetry_space_group_name_H-M 'P -1'
_cell_angle_alpha 99.7353(8)
_cell_angle_beta 100.0680(14)
_cell_angle_gamma 100.6688(18)
_cell_formula_units_Z 2
_cell_length_a 12.9215(13)
_cell_length_b 12.9799(13)
_cell_length_c 19.3935(19)
_cell_measurement_reflns_used 9145
_cell_measurement_temperature 123.1
_cell_measurement_theta_max 27.5
_cell_measurement_theta_min 3.0
_cell_volume 3078.3(5)
_computing_cell_refinement CrystalClear
_computing_data_collection CrystalClear
_computing_data_reduction CrystalStructure
_computing_publication_material 'CrystalStructure 3.8'
_computing_structure_refinement SHELXL
_computing_structure_solution SIR97
_diffrn_ambient_temperature 123
_diffrn_detector_area_resol_mean 7.31
_diffrn_measured_fraction_theta_full 0.987
_diffrn_measured_fraction_theta_max 0.987
_diffrn_measurement_device_type 'Rigaku Saturn'
_diffrn_measurement_method \w
_diffrn_radiation_type 'Mo K\a'
_diffrn_radiation_wavelength 0.71070
_diffrn_reflns_av_R_equivalents 0.045
_diffrn_reflns_limit_h_max 16
_diffrn_reflns_limit_h_min -16
_diffrn_reflns_limit_k_max 16
_diffrn_reflns_limit_k_min -16
_diffrn_reflns_limit_l_max 25
_diffrn_reflns_limit_l_min -25
_diffrn_reflns_number 36815
_diffrn_reflns_theta_full 27.47
_diffrn_reflns_theta_max 27.47
_exptl_absorpt_coefficient_mu 0.497
_exptl_absorpt_correction_T_max 0.952
_exptl_absorpt_correction_T_min 0.830
_exptl_absorpt_correction_type multi-scan
_exptl_absorpt_process_details 'Jacobson, R. (1998) Private communication'
_exptl_crystal_colour yellow
_exptl_crystal_density_diffrn 1.481
_exptl_crystal_description block
_exptl_crystal_F_000 1406.00
_exptl_crystal_size_max 0.10
_exptl_crystal_size_mid 0.10
_exptl_crystal_size_min 0.10
_refine_diff_density_max 2.13
_refine_diff_density_min -0.94
_refine_ls_extinction_method none
_refine_ls_goodness_of_fit_ref 1.043
_refine_ls_hydrogen_treatment refall
_refine_ls_number_parameters 777
_refine_ls_number_reflns 13930
_refine_ls_R_factor_gt 0.0735
_refine_ls_shift/su_max 0.0010
_refine_ls_structure_factor_coef Fsqd
_refine_ls_weighting_details 'w = 1/[\s^2^(Fo^2^)+(0.1200P)^2^+5.0000P] where P=(Fo^2^+2Fc^2^)/3'
_refine_ls_weighting_scheme calc
_refine_ls_wR_factor_ref 0.2116
_reflns_number_gt 12156
_reflns_number_total 13930
_reflns_threshold_expression F^2^>2.0\s(F^2^)
_cod_data_source_file ic300017k_si_002_03.cif
_cod_data_source_block RSRS-[Ni(dmmtc)]BArF4_Complex9
_cod_original_formula_sum 'C54 H62 B F24 N4 Ni O S2 '
_cod_database_code 4329065

loop_
_symmetry_equiv_pos_site_id
_symmetry_equiv_pos_as_xyz
1 +X,+Y,+Z
2 -X,-Y,-Z

loop_
_atom_site_label
_atom_site_type_symbol
_atom_site_fract_x
_atom_site_fract_y
_atom_site_fract_z
_atom_site_U_iso_or_equiv
_atom_site_adp_type
_atom_site_occupancy
_atom_site_symmetry_multiplicity
_atom_site_calc_flag
_atom_site_refinement_flags
Ni(1) Ni 0.91385(3) 0.57657(3) 0.744307(18) 0.02403(12) Uani 1.00 1 d .
S(2) S 0.87714(7) 0.55200(8) 1.03489(4) 0.0407(2) Uani 1.00 1 d .
S(3) S 0.91308(7) 0.38859(6) 0.76285(4) 0.03527(18) Uani 1.00 1 d .
F(1) F 0.28586(17) 0.5552(2) 0.58217(13) 0.0596(7) Uani 1.00 1 d .
F(2) F 0.4433(2) 0.5971(2) 0.56155(12) 0.0549(6) Uani 1.00 1 d .
F(3) F 0.4057(2) 0.47076(18) 0.61585(14) 0.0690(8) Uani 1.00 1 d .
F(4) F 0.55656(18) 0.6548(2) 0.91194(13) 0.0631(7) Uani 1.00 1 d .
F(5) F 0.4035(2) 0.5497(2) 0.86949(15) 0.0697(8) Uani 1.00 1 d .
F(6) F 0.4127(2) 0.7079(2) 0.92098(14) 0.0691(8) Uani 1.00 1 d .
F(7) F 0.7972(2) 0.8739(2) 0.59651(12) 0.0633(7) Uani 1.00 1 d .
F(8) F 0.9097(3) 1.0206(2) 0.63172(19) 0.0989(13) Uani 1.00 1 d .
F(9) F 0.9413(2) 0.8865(3) 0.67037(14) 0.0869(11) Uani 1.00 1 d .
F(10) F 0.99626(16) 1.1115(2) 0.91430(12) 0.0552(6) Uani 1.00 1 d .
F(11) F 0.8896(2) 0.99734(19) 0.95188(11) 0.0528(5) Uani 1.00 1 d .
F(12) F 0.85748(17) 1.15130(18) 0.94958(11) 0.0455(5) Uani 1.00 1 d .
F(13) F 0.1155(3) 0.9885(3) 0.5373(2) 0.0439(8) Uiso 0.60 1 d P
F(14) F 0.1674(3) 0.8544(3) 0.4872(2) 0.0588(10) Uiso 0.60 1 d P
F(15) F 0.1330(4) 0.8558(4) 0.5880(2) 0.0676(12) Uiso 0.60 1 d P
F(16) F 0.5219(2) 1.28162(18) 0.58809(18) 0.0746(9) Uani 1.00 1 d .
F(17) F 0.4648(2) 1.1848(2) 0.48310(15) 0.0919(12) Uani 1.00 1 d .
F(18) F 0.6124(2) 1.1791(2) 0.54678(17) 0.0649(7) Uani 1.00 1 d .
F(19) F 0.6561(2) 1.3493(2) 0.9178(3) 0.141(2) Uani 1.00 1 d .
F(20) F 0.5390(4) 1.3780(2) 0.8361(2) 0.1200(18) Uani 1.00 1 d .
F(21) F 0.51584(19) 1.39564(16) 0.94324(13) 0.0480(5) Uani 1.00 1 d .
F(22) F 0.2427(3) 1.1135(2) 0.9664(2) 0.1041(14) Uani 1.00 1 d .
F(23) F 0.1844(3) 0.9870(3) 0.8815(3) 0.162(2) Uani 1.00 1 d .
F(24) F 0.2914(5) 0.9603(4) 0.9585(4) 0.168(2) Uani 1.00 1 d .
F(25) F 0.1275(6) 0.9733(6) 0.5116(4) 0.0622(18) Uiso 0.40 1 d P
F(26) F 0.1690(6) 0.8200(6) 0.5256(4) 0.0722(18) Uiso 0.40 1 d P
F(27) F 0.1248(4) 0.9053(4) 0.6064(3) 0.0426(11) Uiso 0.40 1 d P
O(1) O 0.1632(4) 0.3077(4) 0.6826(2) 0.0979(14) Uani 1.00 1 d .
N(1) N 0.8832(2) 0.4978(2) 0.63357(14) 0.0366(6) Uani 1.00 1 d .
N(2) N 1.07944(19) 0.6359(2) 0.75113(14) 0.0285(5) Uani 1.00 1 d .
N(3) N 0.9456(2) 0.66077(19) 0.85542(14) 0.0291(5) Uani 1.00 1 d .
N(6) N 0.7516(2) 0.5914(2) 0.72222(16) 0.0342(5) Uani 1.00 1 d .
C(1) C 0.9403(3) 0.5649(3) 0.59100(18) 0.0452(8) Uani 1.00 1 d .
C(2) C 1.0618(3) 0.5986(3) 0.61670(19) 0.0436(8) Uani 1.00 1 d .
C(3) C 1.1010(2) 0.6785(2) 0.68741(19) 0.0380(7) Uani 1.00 1 d .
C(4) C 1.1104(2) 0.7265(2) 0.81270(18) 0.0362(6) Uani 1.00 1 d .
C(5) C 1.0651(2) 0.6974(2) 0.87560(17) 0.0374(7) Uani 1.00 1 d .
C(6) C 0.8978(3) 0.7566(2) 0.8614(2) 0.0407(7) Uani 1.00 1 d .
C(7) C 0.7756(3) 0.7321(2) 0.8348(2) 0.0465(9) Uani 1.00 1 d .
C(8) C 0.7372(2) 0.6983(3) 0.7553(2) 0.0455(9) Uani 1.00 1 d .
C(9) C 0.7266(3) 0.5797(4) 0.6439(2) 0.0527(10) Uani 1.00 1 d .
C(10) C 0.7653(3) 0.4857(4) 0.60742(19) 0.0537(10) Uani 1.00 1 d .
C(11) C 0.9101(3) 0.3908(3) 0.6223(2) 0.0504(9) Uani 1.00 1 d .
C(12) C 0.8682(3) 0.3201(2) 0.6703(2) 0.0503(9) Uani 1.00 1 d .
C(13) C 0.8292(4) 0.2985(3) 0.8017(2) 0.0616(11) Uani 1.00 1 d .
C(14) C 1.1479(2) 0.5578(3) 0.7645(2) 0.0403(7) Uani 1.00 1 d .
C(15) C 0.9086(2) 0.5894(2) 0.90284(15) 0.0285(5) Uani 1.00 1 d .
C(16) C 0.9404(2) 0.6383(2) 0.98361(17) 0.0387(7) Uani 1.00 1 d .
C(17) C 0.7488(3) 0.5880(3) 1.0262(2) 0.0480(8) Uani 1.00 1 d .
C(18) C 0.6757(2) 0.5071(2) 0.7425(2) 0.0376(7) Uani 1.00 1 d .
C(19) C 0.4792(2) 0.8337(2) 0.74510(14) 0.0208(4) Uani 1.00 1 d .
C(20) C 0.4501(2) 0.7560(2) 0.68130(14) 0.0222(4) Uani 1.00 1 d .
C(21) C 0.4240(2) 0.6469(2) 0.68078(15) 0.0244(5) Uani 1.00 1 d .
C(22) C 0.4254(2) 0.6101(2) 0.74381(16) 0.0256(5) Uani 1.00 1 d .
C(23) C 0.4556(2) 0.6854(2) 0.80770(15) 0.0247(5) Uani 1.00 1 d .
C(24) C 0.4832(2) 0.7946(2) 0.80822(14) 0.0229(5) Uani 1.00 1 d .
C(25) C 0.3900(2) 0.5686(2) 0.61047(17) 0.0322(6) Uani 1.00 1 d .
C(26) C 0.4584(2) 0.6499(2) 0.87747(17) 0.0334(6) Uani 1.00 1 d .
C(27) C 0.6482(2) 0.9840(2) 0.75900(14) 0.0214(4) Uani 1.00 1 d .
C(28) C 0.6998(2) 0.9565(2) 0.70282(14) 0.0240(5) Uani 1.00 1 d .
C(29) C 0.8106(2) 0.9666(2) 0.71422(15) 0.0250(5) Uani 1.00 1 d .
C(30) C 0.8761(2) 1.0050(2) 0.78247(15) 0.0244(5) Uani 1.00 1 d .
C(31) C 0.8262(2) 1.0320(2) 0.83851(14) 0.0227(5) Uani 1.00 1 d .
C(32) C 0.7152(2) 1.0212(2) 0.82709(14) 0.0225(5) Uani 1.00 1 d .
C(33) C 0.8638(2) 0.9366(2) 0.65364(17) 0.0352(6) Uani 1.00 1 d .
C(34) C 0.8928(2) 1.0728(2) 0.91290(16) 0.0315(6) Uani 1.00 1 d .
C(35) C 0.4592(2) 0.9919(2) 0.67218(14) 0.0221(4) Uani 1.00 1 d .
C(36) C 0.3497(2) 0.9466(2) 0.64201(15) 0.0247(5) Uani 1.00 1 d .
C(37) C 0.2950(2) 0.9748(2) 0.58256(16) 0.0282(5) Uani 1.00 1 d .
C(38) C 0.3465(2) 1.0514(2) 0.55058(15) 0.0285(5) Uani 1.00 1 d .
C(39) C 0.4541(2) 1.0990(2) 0.57999(15) 0.0259(5) Uani 1.00 1 d .
C(40) C 0.5094(2) 1.0688(2) 0.63937(14) 0.0234(5) Uani 1.00 1 d .
C(41) C 0.1792(2) 0.9200(2) 0.55116(18) 0.0360(6) Uiso 1.00 1 d .
C(42) C 0.5113(2) 1.1855(2) 0.54923(17) 0.0331(6) Uani 1.00 1 d .
C(43) C 0.4786(2) 1.0388(2) 0.80900(14) 0.0235(5) Uani 1.00 1 d .
C(44) C 0.3951(2) 1.0063(2) 0.84248(18) 0.0338(6) Uani 1.00 1 d .
C(45) C 0.3643(3) 1.0777(2) 0.8931(2) 0.0409(7) Uani 1.00 1 d .
C(46) C 0.4139(2) 1.1848(2) 0.91121(19) 0.0373(7) Uani 1.00 1 d .
C(47) C 0.4955(2) 1.2197(2) 0.87742(17) 0.0321(6) Uani 1.00 1 d .
C(48) C 0.5267(2) 1.1483(2) 0.82754(16) 0.0280(5) Uani 1.00 1 d .
C(49) C 0.2763(5) 1.0373(3) 0.9294(3) 0.0803(19) Uani 1.00 1 d .
C(50) C 0.5511(3) 1.3352(2) 0.8942(2) 0.0578(12) Uani 1.00 1 d .
C(51) C 0.1463(8) 0.2059(9) 0.7739(5) 0.144(3) Uani 1.00 1 d .
C(52) C 0.2091(8) 0.2911(6) 0.7555(4) 0.118(2) Uani 1.00 1 d .
C(54) C 0.1830(10) 0.2437(6) 0.6267(5) 0.138(4) Uani 1.00 1 d .
C(55) C 0.1393(5) 0.2722(4) 0.5566(3) 0.0876(19) Uani 1.00 1 d .
B(1) B 0.5162(2) 0.9618(2) 0.74614(15) 0.0205(5) Uani 1.00 1 d .
H(1) H 0.9111 0.6303 0.5912 0.054 Uiso 1.00 1 c R
H(2) H 0.9239 0.5248 0.5408 0.054 Uiso 1.00 1 c R
H(3) H 1.0902 0.5337 0.6212 0.052 Uiso 1.00 1 c R
H(4) H 1.0926 0.6301 0.5797 0.052 Uiso 1.00 1 c R
H(5) H 1.1797 0.7057 0.6943 0.046 Uiso 1.00 1 c R
H(6) H 1.0665 0.7401 0.6846 0.046 Uiso 1.00 1 c R
H(7) H 1.0833 0.7882 0.7989 0.043 Uiso 1.00 1 c R
H(8) H 1.1900 0.7481 0.8270 0.043 Uiso 1.00 1 c R
H(9) H 1.0969 0.6397 0.8921 0.045 Uiso 1.00 1 c R
H(10) H 1.0850 0.7606 0.9157 0.045 Uiso 1.00 1 c R
H(11) H 0.9316 0.8058 0.8338 0.049 Uiso 1.00 1 c R
H(12) H 0.9157 0.7944 0.9122 0.049 Uiso 1.00 1 c R
H(13) H 0.7427 0.6746 0.8571 0.056 Uiso 1.00 1 c R
H(14) H 0.7492 0.7968 0.8515 0.056 Uiso 1.00 1 c R
H(15) H 0.6596 0.6986 0.7433 0.055 Uiso 1.00 1 c R
H(16) H 0.7757 0.7526 0.7330 0.055 Uiso 1.00 1 c R
H(17) H 0.7617 0.6463 0.6311 0.063 Uiso 1.00 1 c R
H(18) H 0.6477 0.5687 0.6268 0.063 Uiso 1.00 1 c R
H(19) H 0.7259 0.4185 0.6171 0.064 Uiso 1.00 1 c R
H(20) H 0.7495 0.4810 0.5550 0.064 Uiso 1.00 1 c R
H(21) H 0.9894 0.4006 0.6306 0.061 Uiso 1.00 1 c R
H(22) H 0.8800 0.3539 0.5718 0.061 Uiso 1.00 1 c R
H(23) H 0.8945 0.2530 0.6630 0.060 Uiso 1.00 1 c R
H(24) H 0.7884 0.3012 0.6576 0.060 Uiso 1.00 1 c R
H(25) H 0.7565 0.3126 0.7948 0.074 Uiso 1.00 1 c R
H(26) H 0.8596 0.3094 0.8530 0.074 Uiso 1.00 1 c R
H(27) H 0.8255 0.2244 0.7784 0.074 Uiso 1.00 1 c R
H(28) H 1.1290 0.4974 0.7234 0.048 Uiso 1.00 1 c R
H(29) H 1.1359 0.5316 0.8076 0.048 Uiso 1.00 1 c R
H(30) H 1.2240 0.5931 0.7713 0.048 Uiso 1.00 1 c R
H(31) H 0.9380 0.5243 0.8940 0.034 Uiso 1.00 1 c R
H(32) H 0.8290 0.5666 0.8890 0.034 Uiso 1.00 1 c R
H(33) H 0.9192 0.7081 0.9926 0.046 Uiso 1.00 1 c R
H(34) H 1.0196 0.6516 0.9996 0.046 Uiso 1.00 1 c R
H(35) H 0.7588 0.6638 1.0484 0.058 Uiso 1.00 1 c R
H(36) H 0.7025 0.5438 1.0501 0.058 Uiso 1.00 1 c R
H(37) H 0.7148 0.5759 0.9754 0.058 Uiso 1.00 1 c R
H(38) H 0.6851 0.4364 0.7210 0.045 Uiso 1.00 1 c R
H(39) H 0.6016 0.5130 0.7252 0.045 Uiso 1.00 1 c R
H(40) H 0.6903 0.5162 0.7947 0.045 Uiso 1.00 1 c R
H(41) H 0.4481 0.7784 0.6370 0.027 Uiso 1.00 1 c R
H(42) H 0.4062 0.5357 0.7433 0.031 Uiso 1.00 1 c R
H(43) H 0.5054 0.8441 0.8529 0.028 Uiso 1.00 1 c R
H(44) H 0.6577 0.9303 0.6556 0.029 Uiso 1.00 1 c R
H(45) H 0.9520 1.0124 0.7903 0.029 Uiso 1.00 1 c R
H(46) H 0.6837 1.0398 0.8669 0.027 Uiso 1.00 1 c R
H(47) H 0.3119 0.8948 0.6632 0.030 Uiso 1.00 1 c R
H(48) H 0.3091 1.0707 0.5097 0.034 Uiso 1.00 1 c R
H(49) H 0.5834 1.1018 0.6579 0.028 Uiso 1.00 1 c R
H(50) H 0.3579 0.9332 0.8305 0.041 Uiso 1.00 1 c R
H(51) H 0.3929 1.2331 0.9458 0.045 Uiso 1.00 1 c R
H(52) H 0.5828 1.1748 0.8051 0.034 Uiso 1.00 1 c R
H(53) H 0.1681 0.1396 0.7563 0.173 Uiso 1.00 1 c R
H(54) H 0.1561 0.2180 0.8262 0.173 Uiso 1.00 1 c R
H(55) H 0.0704 0.1998 0.7525 0.173 Uiso 1.00 1 c R
H(56) H 0.2156 0.3572 0.7915 0.141 Uiso 1.00 1 c R
H(57) H 0.2824 0.2780 0.7564 0.141 Uiso 1.00 1 c R
H(60) H 0.2618 0.2503 0.6325 0.165 Uiso 1.00 1 c R
H(61) H 0.1497 0.1683 0.6257 0.165 Uiso 1.00 1 c R
H(62) H 0.1941 0.3264 0.5457 0.105 Uiso 1.00 1 c R
H(63) H 0.1203 0.2079 0.5183 0.105 Uiso 1.00 1 c R
H(64) H 0.0749 0.3008 0.5604 0.105 Uiso 1.00 1 c R

loop_
_atom_site_aniso_label
_atom_site_aniso_U_11
_atom_site_aniso_U_22
_atom_site_aniso_U_33
_atom_site_aniso_U_12
_atom_site_aniso_U_13
_atom_site_aniso_U_23
Ni(1) 0.01776(18) 0.0294(2) 0.02311(19) 0.00303(13) 0.00338(13) 0.00391(14)
S(2) 0.0383(4) 0.0570(5) 0.0305(3) 0.0132(3) 0.0065(3) 0.0171(3)
S(3) 0.0417(4) 0.0261(3) 0.0385(4) 0.0062(3) 0.0120(3) 0.0059(2)
F(1) 0.0294(10) 0.0849(18) 0.0457(12) 0.0088(10) -0.0066(8) -0.0188(11)
F(2) 0.0583(13) 0.0550(13) 0.0390(11) -0.0080(10) 0.0220(10) -0.0131(9)
F(3) 0.107(2) 0.0302(10) 0.0574(14) 0.0225(12) -0.0079(14) -0.0079(10)
F(4) 0.0355(11) 0.116(2) 0.0485(12) 0.0180(12) 0.0050(9) 0.0501(14)
F(5) 0.0869(19) 0.0586(15) 0.0590(14) -0.0113(13) 0.0077(13) 0.0375(12)
F(6) 0.105(2) 0.0926(19) 0.0512(13) 0.0638(17) 0.0510(14) 0.0461(14)
F(7) 0.0508(13) 0.099(2) 0.0331(10) 0.0251(13) 0.0099(9) -0.0147(11)
F(8) 0.160(3) 0.0697(18) 0.090(2) 0.010(2) 0.098(2) 0.0236(16)
F(9) 0.0764(19) 0.168(3) 0.0437(13) 0.091(2) 0.0211(12) 0.0193(16)
F(10) 0.0235(9) 0.0848(17) 0.0393(11) -0.0061(9) -0.0005(8) -0.0097(10)
F(11) 0.0677(15) 0.0523(12) 0.0309(10) 0.0103(11) -0.0100(9) 0.0124(9)
F(12) 0.0406(10) 0.0484(11) 0.0346(9) 0.0094(9) -0.0040(8) -0.0138(8)
F(16) 0.112(2) 0.0243(10) 0.098(2) 0.0029(12) 0.0636(19) 0.0128(11)
F(17) 0.087(2) 0.106(2) 0.0573(15) -0.0441(18) -0.0216(14) 0.0585(17)
F(18) 0.0551(14) 0.0622(15) 0.099(2) 0.0157(11) 0.0427(14) 0.0454(14)
F(19) 0.0495(16) 0.0533(17) 0.280(6) -0.0192(13) 0.064(2) -0.073(2)
F(20) 0.247(5) 0.0313(12) 0.099(2) -0.001(2) 0.119(3) 0.0098(14)
F(21) 0.0609(13) 0.0270(9) 0.0564(12) 0.0077(9) 0.0279(10) -0.0037(8)
F(22) 0.119(2) 0.0554(16) 0.153(3) -0.0000(16) 0.115(2) -0.0061(18)
F(23) 0.102(3) 0.091(2) 0.264(6) -0.047(2) 0.131(4) -0.061(3)
F(24) 0.189(5) 0.159(4) 0.274(7) 0.094(3) 0.200(5) 0.151(4)
O(1) 0.135(4) 0.097(3) 0.087(2) 0.068(3) 0.038(2) 0.027(2)
N(1) 0.0361(14) 0.0426(14) 0.0244(12) -0.0019(11) 0.0042(10) 0.0025(10)
N(2) 0.0201(10) 0.0317(12) 0.0327(12) 0.0031(9) 0.0069(9) 0.0054(9)
N(3) 0.0301(12) 0.0228(11) 0.0320(12) 0.0013(9) 0.0084(9) 0.0024(9)
N(6) 0.0200(11) 0.0431(14) 0.0451(15) 0.0096(10) 0.0073(10) 0.0218(12)
C(1) 0.049(2) 0.059(2) 0.0260(14) 0.0022(16) 0.0121(14) 0.0103(14)
C(2) 0.0470(19) 0.0497(19) 0.0367(17) 0.0047(15) 0.0217(15) 0.0095(14)
C(3) 0.0330(15) 0.0407(17) 0.0412(17) 0.0006(13) 0.0172(13) 0.0095(13)
C(4) 0.0272(14) 0.0340(15) 0.0383(16) -0.0077(11) 0.0060(12) -0.0001(12)
C(5) 0.0322(15) 0.0390(16) 0.0306(14) -0.0054(12) 0.0021(12) -0.0020(12)
C(6) 0.0504(19) 0.0249(14) 0.0515(19) 0.0095(13) 0.0242(16) 0.0059(13)
C(7) 0.048(2) 0.0329(16) 0.075(2) 0.0209(14) 0.0364(19) 0.0210(16)
C(8) 0.0303(16) 0.0423(18) 0.080(2) 0.0212(14) 0.0202(16) 0.0349(18)
C(9) 0.0303(17) 0.084(2) 0.049(2) 0.0116(17) 0.0006(15) 0.039(2)
C(10) 0.0373(18) 0.082(2) 0.0278(16) -0.0097(18) -0.0061(13) 0.0110(17)
C(11) 0.072(2) 0.0379(18) 0.0324(16) -0.0024(17) 0.0173(17) -0.0079(14)
C(12) 0.068(2) 0.0294(16) 0.0420(19) -0.0056(16) 0.0142(17) -0.0078(14)
C(13) 0.082(3) 0.042(2) 0.068(2) 0.004(2) 0.032(2) 0.0238(19)
C(14) 0.0230(14) 0.0469(18) 0.053(2) 0.0110(13) 0.0092(13) 0.0108(15)
C(15) 0.0293(13) 0.0274(13) 0.0249(12) 0.0007(10) 0.0044(10) 0.0027(10)
C(16) 0.0362(16) 0.0442(17) 0.0279(14) -0.0036(13) 0.0070(12) -0.0004(12)
C(17) 0.0395(18) 0.056(2) 0.053(2) 0.0124(16) 0.0174(16) 0.0145(17)
C(18) 0.0197(13) 0.0451(17) 0.0500(18) 0.0047(12) 0.0069(12) 0.0187(14)
C(19) 0.0175(11) 0.0233(11) 0.0215(11) 0.0044(9) 0.0028(8) 0.0056(9)
C(20) 0.0201(11) 0.0260(12) 0.0208(11) 0.0056(9) 0.0028(9) 0.0071(9)
C(21) 0.0180(11) 0.0248(12) 0.0285(13) 0.0044(9) 0.0031(9) 0.0025(10)
C(22) 0.0189(11) 0.0233(12) 0.0371(14) 0.0057(9) 0.0066(10) 0.0112(10)
C(23) 0.0174(11) 0.0323(13) 0.0288(13) 0.0077(10) 0.0061(9) 0.0144(10)
C(24) 0.0194(11) 0.0289(13) 0.0197(11) 0.0052(9) 0.0015(9) 0.0056(9)
C(25) 0.0272(14) 0.0290(14) 0.0354(15) 0.0042(11) 0.0033(11) -0.0013(11)
C(26) 0.0318(15) 0.0406(16) 0.0356(15) 0.0126(12) 0.0104(12) 0.0211(13)
C(27) 0.0218(11) 0.0198(11) 0.0219(11) 0.0039(9) 0.0031(9) 0.0050(9)
C(28) 0.0256(12) 0.0255(12) 0.0203(11) 0.0065(10) 0.0019(9) 0.0052(9)
C(29) 0.0277(13) 0.0263(12) 0.0243(12) 0.0091(10) 0.0083(10) 0.0077(10)
C(30) 0.0211(12) 0.0239(12) 0.0286(13) 0.0047(9) 0.0047(10) 0.0075(10)
C(31) 0.0226(12) 0.0206(11) 0.0220(11) 0.0010(9) 0.0007(9) 0.0046(9)
C(32) 0.0234(12) 0.0216(11) 0.0210(11) 0.0019(9) 0.0044(9) 0.0040(9)
C(33) 0.0357(16) 0.0476(18) 0.0273(14) 0.0161(13) 0.0110(12) 0.0092(12)
C(34) 0.0246(13) 0.0372(15) 0.0271(13) 0.0030(11) 0.0004(10) 0.0006(11)
C(35) 0.0223(12) 0.0232(11) 0.0205(11) 0.0055(9) 0.0039(9) 0.0041(9)
C(36) 0.0227(12) 0.0248(12) 0.0272(12) 0.0040(9) 0.0039(10) 0.0094(10)
C(37) 0.0276(13) 0.0261(12) 0.0303(13) 0.0060(10) 0.0026(10) 0.0080(10)
C(38) 0.0316(14) 0.0270(13) 0.0249(12) 0.0052(11) -0.0003(10) 0.0082(10)
C(39) 0.0311(14) 0.0214(12) 0.0259(12) 0.0054(10) 0.0061(10) 0.0075(9)
C(40) 0.0217(12) 0.0215(11) 0.0233(12) 0.0007(9) 0.0016(9) 0.0022(9)
C(42) 0.0371(16) 0.0289(14) 0.0321(14) 0.0004(11) 0.0064(12) 0.0114(11)
C(43) 0.0221(12) 0.0265(12) 0.0216(11) 0.0050(9) 0.0043(9) 0.0050(9)
C(44) 0.0301(14) 0.0259(13) 0.0446(17) 0.0013(11) 0.0155(12) 0.0024(12)
C(45) 0.0419(18) 0.0320(15) 0.054(2) 0.0063(13) 0.0297(16) 0.0060(14)
C(46) 0.0390(17) 0.0317(15) 0.0431(17) 0.0075(12) 0.0206(14) 0.0006(12)
C(47) 0.0332(15) 0.0260(13) 0.0362(15) 0.0029(11) 0.0130(12) 0.0023(11)
C(48) 0.0295(13) 0.0258(13) 0.0297(13) 0.0035(10) 0.0130(11) 0.0044(10)
C(49) 0.096(3) 0.0340(19) 0.131(4) 0.006(2) 0.090(3) 0.012(2)
C(50) 0.064(2) 0.0278(16) 0.082(2) -0.0027(16) 0.049(2) -0.0094(17)
C(51) 0.137(8) 0.159(9) 0.131(7) 0.016(7) 0.001(6) 0.066(7)
C(52) 0.150(8) 0.085(4) 0.110(6) 0.027(5) 0.004(5) 0.021(4)
C(54) 0.246(11) 0.089(4) 0.145(7) 0.100(6) 0.123(8) 0.052(5)
C(55) 0.114(4) 0.062(3) 0.086(3) 0.012(3) 0.053(3) -0.015(2)
B(1) 0.0196(12) 0.0219(12) 0.0193(12) 0.0035(10) 0.0034(10) 0.0039(10)

loop_
_atom_type_symbol
_atom_type_description
_atom_type_scat_dispersion_real
_atom_type_scat_dispersion_imag
_atom_type_scat_source
C C 0.003 0.002
;
International Tables for Crystallography
(1992, Vol. C, Tables 4.2.6.8 and 6.1.1.4)
;
H H 0.000 0.000
;
International Tables for Crystallography
(1992, Vol. C, Table 6.1.1.4)
;
N N 0.006 0.003
;
International Tables for Crystallography
(1992, Vol. C, Tables 4.2.6.8 and 6.1.1.4)
;
Ni Ni 0.339 1.112
;
International Tables for Crystallography
(1992, Vol. C, Tables 4.2.6.8 and 6.1.1.4)
;
S S 0.125 0.123
;
International Tables for Crystallography
(1992, Vol. C, Tables 4.2.6.8 and 6.1.1.4)
;
F F 0.017 0.010
;
International Tables for Crystallography
(1992, Vol. C, Tables 4.2.6.8 and 6.1.1.4)
;
B B 0.001 0.001
;
International Tables for Crystallography
(1992, Vol. C, Tables 4.2.6.8 and 6.1.1.4)
;
O O 0.011 0.006
;
International Tables for Crystallography
(1992, Vol. C, Tables 4.2.6.8 and 6.1.1.4)
;

loop_
_geom_angle_atom_site_label_1
_geom_angle_atom_site_label_2
_geom_angle_atom_site_label_3
_geom_angle
_geom_angle_publ_flag
S(3) Ni(1) N(1) 82.14(8) yes
S(3) Ni(1) N(2) 100.96(7) yes
S(3) Ni(1) N(3) 99.52(7) yes
S(3) Ni(1) N(6) 107.50(8) yes
N(1) Ni(1) N(2) 94.32(10) yes
N(1) Ni(1) N(3) 178.32(11) yes
N(1) Ni(1) N(6) 85.61(11) yes
N(2) Ni(1) N(3) 85.10(9) yes
N(2) Ni(1) N(6) 151.24(11) yes
N(3) Ni(1) N(6) 94.15(10) yes
C(16) S(2) C(17) 99.7(2) yes
Ni(1) S(3) C(12) 97.71(13) yes
Ni(1) S(3) C(13) 133.04(18) yes
C(12) S(3) C(13) 98.78(19) yes
F(25) F(13) C(41) 72.8(10) yes
F(26) F(14) C(41) 65.6(5) yes
F(26) F(15) F(27) 136.9(9) yes
F(26) F(15) C(41) 56.1(4) yes
F(27) F(15) C(41) 81.5(7) yes
F(13) F(25) C(41) 82.7(10) yes
F(14) F(26) F(15) 124.0(9) yes
F(14) F(26) C(41) 73.1(6) yes
F(15) F(26) C(41) 58.2(4) yes
F(15) F(27) C(41) 68.2(6) yes
C(52) O(1) C(54) 116.3(7) yes
Ni(1) N(1) C(1) 111.85(19) yes
Ni(1) N(1) C(10) 104.5(2) yes
Ni(1) N(1) C(11) 113.8(2) yes
C(1) N(1) C(10) 107.8(3) yes
C(1) N(1) C(11) 109.2(3) yes
C(10) N(1) C(11) 109.4(3) yes
Ni(1) N(2) C(3) 112.63(18) yes
Ni(1) N(2) C(4) 104.20(19) yes
Ni(1) N(2) C(14) 114.33(19) yes
C(3) N(2) C(4) 107.5(2) yes
C(3) N(2) C(14) 109.2(2) yes
C(4) N(2) C(14) 108.6(2) yes
Ni(1) N(3) C(5) 104.15(19) yes
Ni(1) N(3) C(6) 110.6(2) yes
Ni(1) N(3) C(15) 112.19(15) yes
C(5) N(3) C(6) 108.4(2) yes
C(5) N(3) C(15) 109.5(2) yes
C(6) N(3) C(15) 111.6(2) yes
Ni(1) N(6) C(8) 112.99(18) yes
Ni(1) N(6) C(9) 103.2(2) yes
Ni(1) N(6) C(18) 113.8(2) yes
C(8) N(6) C(9) 108.3(3) yes
C(8) N(6) C(18) 109.1(2) yes
C(9) N(6) C(18) 109.2(2) yes
N(1) C(1) C(2) 115.3(3) yes
C(1) C(2) C(3) 115.3(3) yes
N(2) C(3) C(2) 115.1(2) yes
N(2) C(4) C(5) 111.2(2) yes
N(3) C(5) C(4) 111.0(2) yes
N(3) C(6) C(7) 114.4(2) yes
C(6) C(7) C(8) 115.1(3) yes
N(6) C(8) C(7) 116.1(3) yes
N(6) C(9) C(10) 111.0(3) yes
N(1) C(10) C(9) 111.0(2) yes
N(1) C(11) C(12) 114.0(3) yes
S(3) C(12) C(11) 110.2(2) yes
N(3) C(15) C(16) 115.7(2) yes
S(2) C(16) C(15) 111.9(2) yes
C(20) C(19) C(24) 115.8(2) yes
C(20) C(19) B(1) 122.1(2) yes
C(24) C(19) B(1) 121.9(2) yes
C(19) C(20) C(21) 122.1(2) yes
C(20) C(21) C(22) 121.1(2) yes
C(20) C(21) C(25) 119.1(2) yes
C(22) C(21) C(25) 119.7(2) yes
C(21) C(22) C(23) 117.9(2) yes
C(22) C(23) C(24) 120.9(2) yes
C(22) C(23) C(26) 120.1(2) yes
C(24) C(23) C(26) 119.0(2) yes
C(19) C(24) C(23) 122.2(2) yes
F(1) C(25) F(2) 106.7(2) yes
F(1) C(25) F(3) 106.0(2) yes
F(1) C(25) C(21) 112.2(2) yes
F(2) C(25) F(3) 105.3(3) yes
F(2) C(25) C(21) 113.3(2) yes
F(3) C(25) C(21) 112.7(2) yes
F(4) C(26) F(5) 106.8(3) yes
F(4) C(26) F(6) 107.4(2) yes
F(4) C(26) C(23) 112.8(2) yes
F(5) C(26) F(6) 104.5(3) yes
F(5) C(26) C(23) 112.6(2) yes
F(6) C(26) C(23) 112.1(3) yes
C(28) C(27) C(32) 115.8(2) yes
C(28) C(27) B(1) 121.5(2) yes
C(32) C(27) B(1) 122.4(2) yes
C(27) C(28) C(29) 122.0(2) yes
C(28) C(29) C(30) 121.2(2) yes
C(28) C(29) C(33) 121.0(2) yes
C(30) C(29) C(33) 117.8(2) yes
C(29) C(30) C(31) 117.5(2) yes
C(30) C(31) C(32) 121.2(2) yes
C(30) C(31) C(34) 119.5(2) yes
C(32) C(31) C(34) 119.3(2) yes
C(27) C(32) C(31) 122.3(2) yes
F(7) C(33) F(8) 105.7(3) yes
F(7) C(33) F(9) 106.1(3) yes
F(7) C(33) C(29) 113.7(2) yes
F(8) C(33) F(9) 105.1(3) yes
F(8) C(33) C(29) 112.4(3) yes
F(9) C(33) C(29) 113.2(2) yes
F(10) C(34) F(11) 106.9(2) yes
F(10) C(34) F(12) 106.9(2) yes
F(10) C(34) C(31) 113.0(2) yes
F(11) C(34) F(12) 105.0(2) yes
F(11) C(34) C(31) 112.5(2) yes
F(12) C(34) C(31) 111.9(2) yes
C(36) C(35) C(40) 115.9(2) yes
C(36) C(35) B(1) 119.8(2) yes
C(40) C(35) B(1) 124.1(2) yes
C(35) C(36) C(37) 122.4(2) yes
C(36) C(37) C(38) 120.8(2) yes
C(36) C(37) C(41) 119.7(2) yes
C(38) C(37) C(41) 119.5(2) yes
C(37) C(38) C(39) 118.1(2) yes
C(38) C(39) C(40) 120.8(2) yes
C(38) C(39) C(42) 119.8(2) yes
C(40) C(39) C(42) 119.3(2) yes
C(35) C(40) C(39) 121.9(2) yes
F(13) C(41) F(14) 104.1(3) yes
F(13) C(41) F(15) 107.7(4) yes
F(13) C(41) F(26) 131.7(4) yes
F(13) C(41) F(27) 85.1(4) yes
F(13) C(41) C(37) 113.4(2) yes
F(14) C(41) F(15) 102.6(3) yes
F(14) C(41) F(25) 81.9(4) yes
F(14) C(41) F(27) 128.9(3) yes
F(14) C(41) C(37) 111.9(3) yes
F(15) C(41) F(25) 123.4(5) yes
F(15) C(41) F(26) 65.7(5) yes
F(15) C(41) C(37) 116.0(3) yes
F(25) C(41) F(26) 117.1(5) yes
F(25) C(41) F(27) 107.2(5) yes
F(25) C(41) C(37) 113.8(4) yes
F(26) C(41) F(27) 95.8(5) yes
F(26) C(41) C(37) 111.6(4) yes
F(27) C(41) C(37) 109.6(3) yes
F(16) C(42) F(17) 108.2(3) yes
F(16) C(42) F(18) 103.5(2) yes
F(16) C(42) C(39) 112.6(3) yes
F(17) C(42) F(18) 105.2(3) yes
F(17) C(42) C(39) 113.5(2) yes
F(18) C(42) C(39) 113.1(3) yes
C(44) C(43) C(48) 115.5(2) yes
C(44) C(43) B(1) 125.3(2) yes
C(48) C(43) B(1) 119.0(2) yes
C(43) C(44) C(45) 122.0(2) yes
C(44) C(45) C(46) 121.3(3) yes
C(44) C(45) C(49) 119.6(3) yes
C(46) C(45) C(49) 119.0(3) yes
C(45) C(46) C(47) 117.8(3) yes
C(46) C(47) C(48) 120.7(2) yes
C(46) C(47) C(50) 120.1(3) yes
C(48) C(47) C(50) 119.2(3) yes
C(43) C(48) C(47) 122.6(2) yes
F(22) C(49) F(23) 100.4(5) yes
F(22) C(49) F(24) 116.8(6) yes
F(22) C(49) C(45) 113.7(3) yes
F(23) C(49) F(24) 98.3(4) yes
F(23) C(49) C(45) 111.5(5) yes
F(24) C(49) C(45) 114.0(5) yes
F(19) C(50) F(20) 106.1(4) yes
F(19) C(50) F(21) 106.6(3) yes
F(19) C(50) C(47) 111.9(3) yes
F(20) C(50) F(21) 106.4(3) yes
F(20) C(50) C(47) 111.4(3) yes
F(21) C(50) C(47) 114.0(3) yes
O(1) C(52) C(51) 112.4(7) yes
O(1) C(54) C(55) 111.6(8) yes
C(19) B(1) C(27) 104.0(2) yes
C(19) B(1) C(35) 111.51(18) yes
C(19) B(1) C(43) 113.4(2) yes
C(27) B(1) C(35) 113.5(2) yes
C(27) B(1) C(43) 111.10(18) yes
C(35) B(1) C(43) 103.6(2) yes
N(1) C(1) H(1) 108.4 no
N(1) C(1) H(2) 108.4 no
C(2) C(1) H(1) 108.4 no
C(2) C(1) H(2) 108.4 no
H(1) C(1) H(2) 107.5 no
C(1) C(2) H(3) 108.4 no
C(1) C(2) H(4) 108.5 no
C(3) C(2) H(3) 108.5 no
C(3) C(2) H(4) 108.5 no
H(3) C(2) H(4) 107.5 no
N(2) C(3) H(5) 108.5 no
N(2) C(3) H(6) 108.5 no
C(2) C(3) H(5) 108.5 no
C(2) C(3) H(6) 108.5 no
H(5) C(3) H(6) 107.5 no
N(2) C(4) H(7) 109.4 no
N(2) C(4) H(8) 109.4 no
C(5) C(4) H(7) 109.4 no
C(5) C(4) H(8) 109.4 no
H(7) C(4) H(8) 108.0 no
N(3) C(5) H(9) 109.4 no
N(3) C(5) H(10) 109.4 no
C(4) C(5) H(9) 109.4 no
C(4) C(5) H(10) 109.4 no
H(9) C(5) H(10) 108.0 no
N(3) C(6) H(11) 108.7 no
N(3) C(6) H(12) 108.7 no
C(7) C(6) H(11) 108.6 no
C(7) C(6) H(12) 108.6 no
H(11) C(6) H(12) 107.6 no
C(6) C(7) H(13) 108.5 no
C(6) C(7) H(14) 108.5 no
C(8) C(7) H(13) 108.5 no
C(8) C(7) H(14) 108.5 no
H(13) C(7) H(14) 107.5 no
N(6) C(8) H(15) 108.3 no
N(6) C(8) H(16) 108.3 no
C(7) C(8) H(15) 108.3 no
C(7) C(8) H(16) 108.3 no
H(15) C(8) H(16) 107.4 no
N(6) C(9) H(17) 109.4 no
N(6) C(9) H(18) 109.4 no
C(10) C(9) H(17) 109.4 no
C(10) C(9) H(18) 109.4 no
H(17) C(9) H(18) 108.0 no
N(1) C(10) H(19) 109.4 no
N(1) C(10) H(20) 109.4 no
C(9) C(10) H(19) 109.4 no
C(9) C(10) H(20) 109.4 no
H(19) C(10) H(20) 108.0 no
N(1) C(11) H(21) 108.8 no
N(1) C(11) H(22) 108.8 no
C(12) C(11) H(21) 108.8 no
C(12) C(11) H(22) 108.8 no
H(21) C(11) H(22) 107.6 no
S(3) C(12) H(23) 109.6 no
S(3) C(12) H(24) 109.6 no
C(11) C(12) H(23) 109.6 no
C(11) C(12) H(24) 109.6 no
H(23) C(12) H(24) 108.1 no
S(3) C(13) H(25) 109.5 no
S(3) C(13) H(26) 109.5 no
S(3) C(13) H(27) 109.5 no
H(25) C(13) H(26) 109.5 no
H(25) C(13) H(27) 109.5 no
H(26) C(13) H(27) 109.5 no
N(2) C(14) H(28) 109.5 no
N(2) C(14) H(29) 109.5 no
N(2) C(14) H(30) 109.5 no
H(28) C(14) H(29) 109.5 no
H(28) C(14) H(30) 109.5 no
H(29) C(14) H(30) 109.5 no
N(3) C(15) H(31) 108.3 no
N(3) C(15) H(32) 108.3 no
C(16) C(15) H(31) 108.3 no
C(16) C(15) H(32) 108.3 no
H(31) C(15) H(32) 107.4 no
S(2) C(16) H(33) 109.2 no
S(2) C(16) H(34) 109.2 no
C(15) C(16) H(33) 109.2 no
C(15) C(16) H(34) 109.2 no
H(33) C(16) H(34) 107.9 no
S(2) C(17) H(35) 109.5 no
S(2) C(17) H(36) 109.5 no
S(2) C(17) H(37) 109.5 no
H(35) C(17) H(36) 109.5 no
H(35) C(17) H(37) 109.5 no
H(36) C(17) H(37) 109.5 no
N(6) C(18) H(38) 109.5 no
N(6) C(18) H(39) 109.5 no
N(6) C(18) H(40) 109.5 no
H(38) C(18) H(39) 109.5 no
H(38) C(18) H(40) 109.5 no
H(39) C(18) H(40) 109.5 no
C(19) C(20) H(41) 119.0 no
C(21) C(20) H(41) 119.0 no
C(21) C(22) H(42) 121.1 no
C(23) C(22) H(42) 121.0 no
C(19) C(24) H(43) 118.9 no
C(23) C(24) H(43) 118.9 no
C(27) C(28) H(44) 119.0 no
C(29) C(28) H(44) 119.0 no
C(29) C(30) H(45) 121.3 no
C(31) C(30) H(45) 121.3 no
C(27) C(32) H(46) 118.9 no
C(31) C(32) H(46) 118.9 no
C(35) C(36) H(47) 118.8 no
C(37) C(36) H(47) 118.8 no
C(37) C(38) H(48) 121.0 no
C(39) C(38) H(48) 121.0 no
C(35) C(40) H(49) 119.0 no
C(39) C(40) H(49) 119.0 no
C(43) C(44) H(50) 119.0 no
C(45) C(44) H(50) 119.0 no
C(45) C(46) H(51) 121.1 no
C(47) C(46) H(51) 121.1 no
C(43) C(48) H(52) 118.7 no
C(47) C(48) H(52) 118.7 no
C(52) C(51) H(53) 109.5 no
C(52) C(51) H(54) 109.5 no
C(52) C(51) H(55) 109.5 no
H(53) C(51) H(54) 109.5 no
H(53) C(51) H(55) 109.5 no
H(54) C(51) H(55) 109.5 no
O(1) C(52) H(56) 109.1 no
O(1) C(52) H(57) 109.1 no
C(51) C(52) H(56) 109.1 no
C(51) C(52) H(57) 109.1 no
H(56) C(52) H(57) 107.8 no
O(1) C(54) H(60) 109.3 no
O(1) C(54) H(61) 109.3 no
C(55) C(54) H(60) 109.3 no
C(55) C(54) H(61) 109.3 no
H(60) C(54) H(61) 108.0 no
C(54) C(55) H(62) 109.5 no
C(54) C(55) H(63) 109.5 no
C(54) C(55) H(64) 109.5 no
H(62) C(55) H(63) 109.5 no
H(62) C(55) H(64) 109.5 no
H(63) C(55) H(64) 109.5 no

loop_
_geom_bond_atom_site_label_1
_geom_bond_atom_site_label_2
_geom_bond_distance
_geom_bond_publ_flag
Ni(1) S(3) 2.5243(9) yes
Ni(1) N(1) 2.150(2) yes
Ni(1) N(2) 2.108(2) yes
Ni(1) N(3) 2.176(2) yes
Ni(1) N(6) 2.116(2) yes
S(2) C(16) 1.799(3) yes
S(2) C(17) 1.792(4) yes
S(3) C(12) 1.805(3) yes
S(3) C(13) 1.796(5) yes
F(1) C(25) 1.328(3) yes
F(2) C(25) 1.329(4) yes
F(3) C(25) 1.340(4) yes
F(4) C(26) 1.312(3) yes
F(5) C(26) 1.331(4) yes
F(6) C(26) 1.323(4) yes
F(7) C(33) 1.316(3) yes
F(8) C(33) 1.314(5) yes
F(9) C(33) 1.315(5) yes
F(10) C(34) 1.332(3) yes
F(11) C(34) 1.333(4) yes
F(12) C(34) 1.340(4) yes
F(13) F(25) 0.563(9) yes
F(13) C(41) 1.347(5) yes
F(14) F(26) 0.929(10) yes
F(14) C(41) 1.348(5) yes
F(15) F(26) 1.409(10) yes
F(15) F(27) 0.715(8) yes
F(15) C(41) 1.314(6) yes
F(16) C(42) 1.314(3) yes
F(17) C(42) 1.316(4) yes
F(18) C(42) 1.333(4) yes
F(19) C(50) 1.321(5) yes
F(20) C(50) 1.335(6) yes
F(21) C(50) 1.326(5) yes
F(22) C(49) 1.307(7) yes
F(23) C(49) 1.350(7) yes
F(24) C(49) 1.257(9) yes
F(25) C(41) 1.298(9) yes
F(26) C(41) 1.282(8) yes
F(27) C(41) 1.400(7) yes
O(1) C(52) 1.501(10) yes
O(1) C(54) 1.344(11) yes
N(1) C(1) 1.484(5) yes
N(1) C(10) 1.490(4) yes
N(1) C(11) 1.483(5) yes
N(2) C(3) 1.485(4) yes
N(2) C(4) 1.467(3) yes
N(2) C(14) 1.490(4) yes
N(3) C(5) 1.489(4) yes
N(3) C(6) 1.483(4) yes
N(3) C(15) 1.487(4) yes
N(6) C(8) 1.486(4) yes
N(6) C(9) 1.472(5) yes
N(6) C(18) 1.482(4) yes
C(1) C(2) 1.517(5) yes
C(2) C(3) 1.514(4) yes
C(4) C(5) 1.515(5) yes
C(6) C(7) 1.529(5) yes
C(7) C(8) 1.497(6) yes
C(9) C(10) 1.516(6) yes
C(11) C(12) 1.510(6) yes
C(15) C(16) 1.539(4) yes
C(19) C(20) 1.402(3) yes
C(19) C(24) 1.399(4) yes
C(19) B(1) 1.639(3) yes
C(20) C(21) 1.392(3) yes
C(21) C(22) 1.384(4) yes
C(21) C(25) 1.497(3) yes
C(22) C(23) 1.386(3) yes
C(23) C(24) 1.394(4) yes
C(23) C(26) 1.498(4) yes
C(27) C(28) 1.404(4) yes
C(27) C(32) 1.399(3) yes
C(27) B(1) 1.642(3) yes
C(28) C(29) 1.388(4) yes
C(29) C(30) 1.395(3) yes
C(29) C(33) 1.493(4) yes
C(30) C(31) 1.385(4) yes
C(31) C(32) 1.389(3) yes
C(31) C(34) 1.497(3) yes
C(35) C(36) 1.405(3) yes
C(35) C(40) 1.394(4) yes
C(35) B(1) 1.637(4) yes
C(36) C(37) 1.384(4) yes
C(37) C(38) 1.387(4) yes
C(37) C(41) 1.502(4) yes
C(38) C(39) 1.387(3) yes
C(39) C(40) 1.399(4) yes
C(39) C(42) 1.496(4) yes
C(43) C(44) 1.390(4) yes
C(43) C(48) 1.399(3) yes
C(43) B(1) 1.642(4) yes
C(44) C(45) 1.396(5) yes
C(45) C(46) 1.375(4) yes
C(45) C(49) 1.499(8) yes
C(46) C(47) 1.383(5) yes
C(47) C(48) 1.389(4) yes
C(47) C(50) 1.492(4) yes
C(51) C(52) 1.383(15) yes
C(54) C(55) 1.510(12) yes
C(1) H(1) 0.990 no
C(1) H(2) 0.990 no
C(2) H(3) 0.990 no
C(2) H(4) 0.990 no
C(3) H(5) 0.990 no
C(3) H(6) 0.990 no
C(4) H(7) 0.990 no
C(4) H(8) 0.990 no
C(5) H(9) 0.990 no
C(5) H(10) 0.990 no
C(6) H(11) 0.990 no
C(6) H(12) 0.990 no
C(7) H(13) 0.990 no
C(7) H(14) 0.990 no
C(8) H(15) 0.990 no
C(8) H(16) 0.990 no
C(9) H(17) 0.990 no
C(9) H(18) 0.990 no
C(10) H(19) 0.990 no
C(10) H(20) 0.990 no
C(11) H(21) 0.990 no
C(11) H(22) 0.990 no
C(12) H(23) 0.990 no
C(12) H(24) 0.990 no
C(13) H(25) 0.980 no
C(13) H(26) 0.980 no
C(13) H(27) 0.980 no
C(14) H(28) 0.980 no
C(14) H(29) 0.980 no
C(14) H(30) 0.980 no
C(15) H(31) 0.990 no
C(15) H(32) 0.990 no
C(16) H(33) 0.990 no
C(16) H(34) 0.990 no
C(17) H(35) 0.980 no
C(17) H(36) 0.980 no
C(17) H(37) 0.980 no
C(18) H(38) 0.980 no
C(18) H(39) 0.980 no
C(18) H(40) 0.980 no
C(20) H(41) 0.950 no
C(22) H(42) 0.950 no
C(24) H(43) 0.950 no
C(28) H(44) 0.950 no
C(30) H(45) 0.950 no
C(32) H(46) 0.950 no
C(36) H(47) 0.950 no
C(38) H(48) 0.950 no
C(40) H(49) 0.950 no
C(44) H(50) 0.950 no
C(46) H(51) 0.950 no
C(48) H(52) 0.950 no
C(51) H(53) 0.980 no
C(51) H(54) 0.980 no
C(51) H(55) 0.980 no
C(52) H(56) 0.990 no
C(52) H(57) 0.990 no
C(54) H(60) 0.990 no
C(54) H(61) 0.990 no
C(55) H(62) 0.980 no
C(55) H(63) 0.980 no
C(55) H(64) 0.980 no

loop_
_geom_contact_atom_site_label_1
_geom_contact_atom_site_label_2
_geom_contact_distance
_geom_contact_site_symmetry_2
F(1) C(2) 3.210(4) 1_455
F(1) C(10) 3.549(4) 2_666
F(2) F(16) 3.583(4) 2_676
F(2) F(17) 3.180(4) 2_676
F(3) F(16) 3.126(4) 1_545
F(4) F(20) 3.594(4) 1_545
F(4) F(21) 3.479(4) 1_545
F(4) F(21) 3.241(3) 2_677
F(4) C(7) 3.492(5) .
F(4) C(17) 3.369(5) .
F(5) F(20) 3.132(5) 1_545
F(5) F(21) 3.077(4) 1_545
F(5) F(21) 3.509(3) 2_677
F(5) C(14) 3.593(4) 1_455
F(5) C(17) 3.531(5) 2_667
F(6) F(19) 3.553(7) 2_677
F(6) F(21) 3.225(3) 2_677
F(6) C(46) 3.509(4) 2_677
F(7) F(17) 3.353(3) 2_676
F(7) F(25) 3.269(9) 2_676
F(7) C(38) 3.504(4) 2_676
F(7) C(55) 3.552(7) 2_666
F(8) F(13) 3.528(6) 1_655
F(8) F(13) 3.217(5) 2_676
F(8) F(14) 3.163(6) 2_676
F(8) F(25) 2.755(9) 2_676
F(8) F(27) 3.461(7) 1_655
F(9) F(15) 3.222(6) 1_655
F(9) F(27) 2.853(6) 1_655
F(10) F(11) 3.403(3) 2_777
F(10) F(22) 3.162(4) 1_655
F(10) F(23) 3.251(5) 1_655
F(10) C(16) 3.378(4) 2_777
F(11) F(10) 3.403(3) 2_777
F(11) F(11) 3.106(3) 2_777
F(11) F(22) 2.883(5) 2_677
F(11) F(23) 3.511(7) 2_677
F(11) F(24) 3.220(8) 2_677
F(11) C(6) 3.345(4) .
F(11) C(49) 3.437(7) 2_677
F(12) F(24) 3.165(7) 2_677
F(12) C(5) 3.491(3) 2_777
F(12) C(16) 3.307(3) 2_777
F(13) F(8) 3.528(6) 1_455
F(13) F(8) 3.217(5) 2_676
F(13) F(13) 3.170(5) 2_576
F(13) F(25) 3.270(9) 2_576
F(13) C(54) 3.346(8) 1_565
F(13) C(55) 3.587(7) 1_565
F(14) F(8) 3.163(6) 2_676
F(14) F(18) 3.120(5) 2_676
F(14) C(11) 3.381(5) 2_666
F(14) C(12) 3.383(5) 2_666
F(15) F(9) 3.222(6) 1_455
F(15) C(2) 3.460(7) 1_455
F(15) C(3) 3.258(7) 1_455
F(16) F(2) 3.583(4) 2_676
F(16) F(3) 3.126(4) 1_565
F(17) F(2) 3.180(4) 2_676
F(17) F(7) 3.353(3) 2_676
F(18) F(14) 3.120(5) 2_676
F(18) F(26) 3.365(9) 2_676
F(18) C(37) 3.458(4) 2_676
F(18) C(38) 3.439(4) 2_676
F(19) F(6) 3.553(7) 2_677
F(19) C(13) 3.509(7) 1_565
F(19) C(17) 3.315(5) 1_565
F(20) F(4) 3.594(4) 1_565
F(20) F(5) 3.132(5) 1_565
F(20) C(18) 3.206(6) 1_565
F(21) F(4) 3.479(4) 1_565
F(21) F(4) 3.241(3) 2_677
F(21) F(5) 3.077(4) 1_565
F(21) F(5) 3.509(3) 2_677
F(21) F(6) 3.225(3) 2_677
F(21) F(21) 3.326(3) 2_687
F(21) C(17) 3.471(4) 1_565
F(21) C(26) 3.594(4) 2_677
F(22) F(10) 3.162(4) 1_455
F(22) F(11) 2.883(5) 2_677
F(23) F(10) 3.251(5) 1_455
F(23) F(11) 3.511(7) 2_677
F(23) C(4) 3.311(5) 1_455
F(24) F(11) 3.220(8) 2_677
F(24) F(12) 3.165(7) 2_677
F(25) F(7) 3.269(9) 2_676
F(25) F(8) 2.755(9) 2_676
F(25) F(13) 3.270(9) 2_576
F(25) F(25) 3.460(11) 2_576
F(26) F(18) 3.365(9) 2_676
F(26) C(11) 3.470(8) 2_666
F(27) F(8) 3.461(7) 1_455
F(27) F(9) 2.853(6) 1_455
F(27) C(3) 3.554(7) 1_455
O(1) C(14) 3.420(6) 1_455
C(2) F(1) 3.210(4) 1_655
C(2) F(15) 3.460(7) 1_655
C(3) F(15) 3.258(7) 1_655
C(3) F(27) 3.554(7) 1_655
C(4) F(23) 3.311(5) 1_655
C(5) F(12) 3.491(3) 2_777
C(6) F(11) 3.345(4) .
C(7) F(4) 3.492(5) .
C(10) F(1) 3.549(4) 2_666
C(11) F(14) 3.381(5) 2_666
C(11) F(26) 3.470(8) 2_666
C(12) F(14) 3.383(5) 2_666
C(13) F(19) 3.509(7) 1_545
C(14) F(5) 3.593(4) 1_655
C(14) O(1) 3.420(6) 1_655
C(16) F(10) 3.378(4) 2_777
C(16) F(12) 3.307(3) 2_777
C(17) F(4) 3.369(5) .
C(17) F(5) 3.531(5) 2_667
C(17) F(19) 3.315(5) 1_545
C(17) F(21) 3.471(4) 1_545
C(18) F(20) 3.206(6) 1_545
C(26) F(21) 3.594(4) 2_677
C(37) F(18) 3.458(4) 2_676
C(38) F(7) 3.504(4) 2_676
C(38) F(18) 3.439(4) 2_676
C(46) F(6) 3.509(4) 2_677
C(49) F(11) 3.437(7) 2_677
C(54) F(13) 3.346(8) 1_545
C(55) F(7) 3.552(7) 2_666
C(55) F(13) 3.587(7) 1_545
S(2) H(9) 3.106 2_767
S(2) H(29) 3.431 2_767
S(2) H(31) 2.963 2_767
S(2) H(34) 3.199 2_767
S(3) H(55) 3.464 1_655
F(1) H(2) 3.158 2_666
F(1) H(3) 2.742 1_455
F(1) H(4) 2.839 1_455
F(1) H(5) 3.320 1_455
F(1) H(20) 2.565 2_666
F(1) H(62) 2.901 .
F(2) H(18) 2.840 .
F(2) H(20) 2.944 2_666
F(3) H(18) 3.106 .
F(3) H(39) 2.901 .
F(3) H(60) 3.210 .
F(3) H(62) 2.962 .
F(4) H(13) 2.783 .
F(4) H(14) 3.320 .
F(4) H(35) 3.348 .
F(4) H(37) 2.658 .
F(4) H(40) 3.540 .
F(4) H(51) 2.796 2_677
F(5) H(29) 3.406 1_455
F(5) H(30) 2.937 1_455
F(5) H(36) 2.559 2_667
F(5) H(56) 3.101 .
F(6) H(8) 3.305 1_455
F(6) H(30) 3.363 1_455
F(6) H(36) 3.509 2_667
F(6) H(51) 3.150 2_677
F(7) H(16) 3.326 .
F(7) H(17) 3.109 .
F(7) H(48) 2.554 2_676
F(7) H(62) 3.489 2_666
F(7) H(63) 2.769 2_666
F(8) H(23) 3.024 1_565
F(8) H(48) 3.446 2_676
F(8) H(55) 3.142 1_665
F(8) H(61) 3.362 1_665
F(9) H(1) 3.339 .
F(9) H(6) 2.732 .
F(9) H(7) 3.398 .
F(9) H(11) 3.517 .
F(9) H(16) 3.052 .
F(9) H(17) 3.404 .
F(9) H(63) 3.553 2_666
F(10) H(12) 3.296 2_777
F(10) H(33) 2.621 2_777
F(10) H(34) 3.302 2_777
F(10) H(54) 3.174 1_665
F(11) H(11) 3.276 .
F(11) H(12) 2.717 .
F(11) H(14) 3.026 .
F(12) H(10) 2.585 2_777
F(12) H(12) 3.481 2_777
F(12) H(26) 3.003 1_565
F(12) H(27) 3.580 1_565
F(12) H(33) 3.023 2_777
F(12) H(34) 2.670 2_777
F(13) H(60) 3.579 1_565
F(13) H(61) 2.565 1_565
F(13) H(63) 2.924 1_565
F(13) H(63) 3.462 2_566
F(14) H(22) 2.663 2_666
F(14) H(23) 2.909 2_666
F(14) H(24) 3.371 2_666
F(14) H(64) 3.277 2_566
F(15) H(4) 2.851 1_455
F(15) H(5) 3.126 1_455
F(15) H(6) 2.747 1_455
F(15) H(63) 3.422 2_566
F(15) H(64) 3.596 2_566
F(16) H(19) 2.798 1_565
F(16) H(24) 3.418 1_565
F(16) H(38) 3.147 1_565
F(16) H(39) 3.513 1_565
F(16) H(60) 3.582 1_565
F(17) H(41) 2.831 2_676
F(17) H(44) 2.872 2_676
F(18) H(19) 3.137 1_565
F(18) H(24) 2.848 1_565
F(19) H(25) 2.920 1_565
F(19) H(26) 3.195 1_565
F(19) H(32) 3.449 1_565
F(19) H(36) 3.166 1_565
F(19) H(37) 2.871 1_565
F(19) H(40) 3.514 1_565
F(20) H(25) 3.271 1_565
F(20) H(37) 3.522 1_565
F(20) H(38) 3.261 1_565
F(20) H(39) 3.117 1_565
F(20) H(40) 2.724 1_565
F(20) H(42) 3.441 1_565
F(20) H(57) 3.318 1_565
F(21) H(35) 3.528 2_677
F(21) H(36) 3.000 1_565
F(21) H(36) 3.084 2_677
F(21) H(37) 3.033 1_565
F(22) H(12) 3.578 2_677
F(22) H(14) 3.503 2_677
F(22) H(33) 3.482 2_677
F(22) H(35) 2.956 2_677
F(22) H(54) 3.351 1_565
F(23) H(7) 2.749 1_455
F(23) H(8) 3.121 1_455
F(23) H(10) 3.207 1_455
F(23) H(11) 3.525 1_455
F(23) H(45) 3.312 1_455
F(23) H(53) 3.386 1_565
F(23) H(54) 3.410 1_565
F(24) H(8) 3.305 1_455
F(24) H(10) 3.233 1_455
F(24) H(46) 3.345 2_677
F(25) H(61) 3.000 1_565
F(25) H(63) 3.046 1_565
F(25) H(63) 3.496 2_566
F(26) H(4) 2.914 1_455
F(26) H(22) 2.583 2_666
F(26) H(23) 3.526 2_666
F(26) H(64) 3.259 2_566
F(27) H(4) 3.456 1_455
F(27) H(5) 3.446 1_455
F(27) H(6) 2.893 1_455
F(27) H(61) 3.319 1_565
F(27) H(63) 3.526 2_566
O(1) H(3) 3.568 1_455
O(1) H(21) 2.852 1_455
O(1) H(23) 3.352 1_455
O(1) H(28) 2.597 1_455
O(1) H(29) 3.568 1_455
C(1) H(2) 3.505 2_766
C(1) H(62) 3.550 2_666
C(2) H(2) 3.253 2_766
C(11) H(64) 2.947 1_655
C(12) H(55) 3.565 1_655
C(13) H(52) 3.306 1_545
C(14) H(42) 3.490 1_655
C(14) H(56) 2.994 1_655
C(16) H(26) 3.597 2_767
C(17) H(51) 3.246 2_677
C(17) H(54) 3.353 2_667
C(17) H(56) 3.418 2_667
C(18) H(42) 3.572 .
C(19) H(15) 3.167 .
C(20) H(5) 3.495 1_455
C(20) H(15) 3.040 .
C(21) H(5) 3.424 1_455
C(21) H(15) 2.978 .
C(21) H(18) 3.503 .
C(21) H(30) 3.403 1_455
C(21) H(39) 3.212 .
C(22) H(15) 3.034 .
C(22) H(30) 2.723 1_455
C(22) H(39) 2.846 .
C(23) H(15) 3.097 .
C(23) H(30) 2.922 1_455
C(23) H(39) 3.540 .
C(24) H(14) 3.386 .
C(24) H(15) 3.140 .
C(25) H(18) 3.290 .
C(25) H(20) 3.288 2_666
C(25) H(39) 3.477 .
C(25) H(62) 3.531 .
C(26) H(30) 3.231 1_455
C(26) H(36) 3.592 2_667
C(26) H(51) 3.550 2_677
C(27) H(14) 3.557 .
C(27) H(27) 3.433 1_565
C(28) H(15) 3.533 .
C(28) H(16) 3.097 .
C(28) H(27) 3.497 1_565
C(29) H(16) 2.825 .
C(29) H(27) 3.325 1_565
C(30) H(11) 3.082 .
C(30) H(14) 3.483 .
C(30) H(16) 3.203 .
C(30) H(27) 3.048 1_565
C(30) H(55) 3.419 1_665
C(31) H(11) 3.452 .
C(31) H(14) 3.098 .
C(31) H(26) 3.502 1_565
C(31) H(27) 2.929 1_565
C(32) H(14) 3.125 .
C(32) H(27) 3.130 1_565
C(33) H(16) 3.196 .
C(33) H(48) 3.519 2_676
C(33) H(63) 3.598 2_666
C(34) H(10) 3.580 2_777
C(34) H(26) 3.534 1_565
C(34) H(33) 3.387 2_777
C(34) H(34) 3.568 2_777
C(37) H(61) 3.481 1_565
C(38) H(60) 3.264 1_565
C(38) H(61) 3.587 1_565
C(41) H(61) 3.419 1_565
C(42) H(19) 3.584 1_565
C(46) H(35) 3.343 2_677
C(46) H(54) 3.586 1_565
C(47) H(57) 3.575 1_565
C(48) H(25) 3.542 1_565
C(50) H(25) 3.568 1_565
C(50) H(37) 3.382 1_565
C(51) H(35) 3.467 2_667
C(51) H(45) 3.306 1_445
C(52) H(28) 3.161 1_455
C(52) H(29) 3.467 1_455
C(54) H(21) 3.509 1_455
C(55) H(1) 3.336 2_666
C(55) H(21) 3.153 1_455
H(1) F(9) 3.339 .
H(1) C(55) 3.336 2_666
H(1) H(62) 2.958 2_666
H(1) H(63) 3.257 2_666
H(1) H(64) 3.241 2_666
H(2) F(1) 3.158 2_666
H(2) C(1) 3.505 2_766
H(2) C(2) 3.253 2_766
H(2) H(2) 2.827 2_766
H(2) H(3) 3.069 2_766
H(2) H(4) 2.761 2_766
H(2) H(62) 3.189 2_666
H(2) H(64) 3.238 2_666
H(3) F(1) 2.742 1_655
H(3) O(1) 3.568 1_655
H(3) H(2) 3.069 2_766
H(3) H(62) 3.447 1_655
H(3) H(64) 3.011 1_655
H(4) F(1) 2.839 1_655
H(4) F(15) 2.851 1_655
H(4) F(26) 2.914 1_655
H(4) F(27) 3.456 1_655
H(4) H(2) 2.761 2_766
H(4) H(22) 3.056 2_766
H(4) H(64) 3.516 2_666
H(5) F(1) 3.320 1_655
H(5) F(15) 3.126 1_655
H(5) F(27) 3.446 1_655
H(5) C(20) 3.495 1_655
H(5) C(21) 3.424 1_655
H(5) H(47) 2.935 1_655
H(6) F(9) 2.732 .
H(6) F(15) 2.747 1_655
H(6) F(27) 2.893 1_655
H(6) H(47) 3.556 1_655
H(7) F(9) 3.398 .
H(7) F(23) 2.749 1_655
H(7) H(50) 3.589 1_655
H(8) F(6) 3.305 1_655
H(8) F(23) 3.121 1_655
H(8) F(24) 3.305 1_655
H(8) H(50) 2.906 1_655
H(9) S(2) 3.106 2_767
H(10) F(12) 2.585 2_777
H(10) F(23) 3.207 1_655
H(10) F(24) 3.233 1_655
H(10) C(34) 3.580 2_777
H(11) F(9) 3.517 .
H(11) F(11) 3.276 .
H(11) F(23) 3.525 1_655
H(11) C(30) 3.082 .
H(11) C(31) 3.452 .
H(11) H(45) 2.925 .
H(12) F(10) 3.296 2_777
H(12) F(11) 2.717 .
H(12) F(12) 3.481 2_777
H(12) F(22) 3.578 2_677
H(13) F(4) 2.783 .
H(14) F(4) 3.320 .
H(14) F(11) 3.026 .
H(14) F(22) 3.503 2_677
H(14) C(24) 3.386 .
H(14) C(27) 3.557 .
H(14) C(30) 3.483 .
H(14) C(31) 3.098 .
H(14) C(32) 3.125 .
H(14) H(43) 3.323 .
H(14) H(46) 3.392 .
H(15) C(19) 3.167 .
H(15) C(20) 3.040 .
H(15) C(21) 2.978 .
H(15) C(22) 3.034 .
H(15) C(23) 3.097 .
H(15) C(24) 3.140 .
H(15) C(28) 3.533 .
H(15) H(41) 3.548 .
H(15) H(42) 3.554 .
H(16) F(7) 3.326 .
H(16) F(9) 3.052 .
H(16) C(28) 3.097 .
H(16) C(29) 2.825 .
H(16) C(30) 3.203 .
H(16) C(33) 3.196 .
H(16) H(44) 3.401 .
H(16) H(45) 3.577 .
H(17) F(7) 3.109 .
H(17) F(9) 3.404 .
H(18) F(2) 2.840 .
H(18) F(3) 3.106 .
H(18) C(21) 3.503 .
H(18) C(25) 3.290 .
H(19) F(16) 2.798 1_545
H(19) F(18) 3.137 1_545
H(19) C(42) 3.584 1_545
H(20) F(1) 2.565 2_666
H(20) F(2) 2.944 2_666
H(20) C(25) 3.288 2_666
H(20) H(62) 3.475 2_666
H(21) O(1) 2.852 1_655
H(21) C(54) 3.509 1_655
H(21) C(55) 3.153 1_655
H(21) H(62) 3.544 1_655
H(21) H(64) 2.283 1_655
H(22) F(14) 2.663 2_666
H(22) F(26) 2.583 2_666
H(22) H(4) 3.056 2_766
H(22) H(64) 2.767 1_655
H(23) F(8) 3.024 1_545
H(23) F(14) 2.909 2_666
H(23) F(26) 3.526 2_666
H(23) O(1) 3.352 1_655
H(23) H(55) 2.874 1_655
H(23) H(64) 3.358 1_655
H(24) F(14) 3.371 2_666
H(24) F(16) 3.418 1_545
H(24) F(18) 2.848 1_545
H(24) H(49) 3.344 1_545
H(25) F(19) 2.920 1_545
H(25) F(20) 3.271 1_545
H(25) C(48) 3.542 1_545
H(25) C(50) 3.568 1_545
H(25) H(49) 3.570 1_545
H(25) H(52) 2.658 1_545
H(26) F(12) 3.003 1_545
H(26) F(19) 3.195 1_545
H(26) C(16) 3.597 2_767
H(26) C(31) 3.502 1_545
H(26) C(34) 3.534 1_545
H(26) H(34) 2.918 2_767
H(26) H(52) 3.561 1_545
H(27) F(12) 3.580 1_545
H(27) C(27) 3.433 1_545
H(27) C(28) 3.497 1_545
H(27) C(29) 3.325 1_545
H(27) C(30) 3.048 1_545
H(27) C(31) 2.929 1_545
H(27) C(32) 3.130 1_545
H(27) H(45) 3.470 1_545
H(27) H(46) 3.593 1_545
H(27) H(49) 3.483 1_545
H(27) H(52) 3.233 1_545
H(27) H(55) 3.353 1_655
H(28) O(1) 2.597 1_655
H(28) C(52) 3.161 1_655
H(28) H(42) 3.467 1_655
H(28) H(56) 2.712 1_655
H(28) H(64) 3.581 1_655
H(29) S(2) 3.431 2_767
H(29) F(5) 3.406 1_655
H(29) O(1) 3.568 1_655
H(29) C(52) 3.467 1_655
H(29) H(36) 3.548 2_767
H(29) H(56) 2.649 1_655
H(30) F(5) 2.937 1_655
H(30) F(6) 3.363 1_655
H(30) C(21) 3.403 1_655
H(30) C(22) 2.723 1_655
H(30) C(23) 2.922 1_655
H(30) C(26) 3.231 1_655
H(30) H(42) 2.712 1_655
H(30) H(56) 3.137 1_655
H(31) S(2) 2.963 2_767
H(31) H(34) 3.381 2_767
H(32) F(19) 3.449 1_545
H(33) F(10) 2.621 2_777
H(33) F(12) 3.023 2_777
H(33) F(22) 3.482 2_677
H(33) C(34) 3.387 2_777
H(34) S(2) 3.199 2_767
H(34) F(10) 3.302 2_777
H(34) F(12) 2.670 2_777
H(34) C(34) 3.568 2_777
H(34) H(26) 2.918 2_767
H(34) H(31) 3.381 2_767
H(35) F(4) 3.348 .
H(35) F(21) 3.528 2_677
H(35) F(22) 2.956 2_677
H(35) C(46) 3.343 2_677
H(35) C(51) 3.467 2_667
H(35) H(51) 2.578 2_677
H(35) H(54) 2.581 2_667
H(35) H(56) 3.129 2_667
H(36) F(5) 2.559 2_667
H(36) F(6) 3.509 2_667
H(36) F(19) 3.166 1_545
H(36) F(21) 3.000 1_545
H(36) F(21) 3.084 2_677
H(36) C(26) 3.592 2_667
H(36) H(29) 3.548 2_767
H(36) H(51) 3.345 2_677
H(36) H(54) 3.539 2_667
H(36) H(56) 3.039 2_667
H(37) F(4) 2.658 .
H(37) F(19) 2.871 1_545
H(37) F(20) 3.522 1_545
H(37) F(21) 3.033 1_545
H(37) C(50) 3.382 1_545
H(37) H(51) 3.341 2_677
H(38) F(16) 3.147 1_545
H(38) F(20) 3.261 1_545
H(39) F(3) 2.901 .
H(39) F(16) 3.513 1_545
H(39) F(20) 3.117 1_545
H(39) C(21) 3.212 .
H(39) C(22) 2.846 .
H(39) C(23) 3.540 .
H(39) C(25) 3.477 .
H(39) H(42) 2.671 .
H(40) F(4) 3.540 .
H(40) F(19) 3.514 1_545
H(40) F(20) 2.724 1_545
H(41) F(17) 2.831 2_676
H(41) H(15) 3.548 .
H(42) F(20) 3.441 1_545
H(42) C(14) 3.490 1_455
H(42) C(18) 3.572 .
H(42) H(15) 3.554 .
H(42) H(28) 3.467 1_455
H(42) H(30) 2.712 1_455
H(42) H(39) 2.671 .
H(42) H(56) 3.425 .
H(42) H(57) 3.501 .
H(43) H(14) 3.323 .
H(44) F(17) 2.872 2_676
H(44) H(16) 3.401 .
H(44) H(48) 3.306 2_676
H(45) F(23) 3.312 1_655
H(45) C(51) 3.306 1_665
H(45) H(11) 2.925 .
H(45) H(16) 3.577 .
H(45) H(27) 3.470 1_565
H(45) H(53) 3.203 1_665
H(45) H(54) 3.269 1_665
H(45) H(55) 2.900 1_665
H(46) F(24) 3.345 2_677
H(46) H(14) 3.392 .
H(46) H(27) 3.593 1_565
H(47) H(5) 2.935 1_455
H(47) H(6) 3.556 1_455
H(48) F(7) 2.554 2_676
H(48) F(8) 3.446 2_676
H(48) C(33) 3.519 2_676
H(48) H(44) 3.306 2_676
H(48) H(60) 3.262 1_565
H(48) H(61) 3.540 1_565
H(48) H(63) 3.287 1_565
H(49) H(24) 3.344 1_565
H(49) H(25) 3.570 1_565
H(49) H(27) 3.483 1_565
H(50) H(7) 3.589 1_455
H(50) H(8) 2.906 1_455
H(51) F(4) 2.796 2_677
H(51) F(6) 3.150 2_677
H(51) C(17) 3.246 2_677
H(51) C(26) 3.550 2_677
H(51) H(35) 2.578 2_677
H(51) H(36) 3.345 2_677
H(51) H(37) 3.341 2_677
H(51) H(54) 3.453 1_565
H(52) C(13) 3.306 1_565
H(52) H(25) 2.658 1_565
H(52) H(26) 3.561 1_565
H(52) H(27) 3.233 1_565
H(53) F(23) 3.386 1_545
H(53) H(45) 3.203 1_445
H(54) F(10) 3.174 1_445
H(54) F(22) 3.351 1_545
H(54) F(23) 3.410 1_545
H(54) C(17) 3.353 2_667
H(54) C(46) 3.586 1_545
H(54) H(35) 2.581 2_667
H(54) H(36) 3.539 2_667
H(54) H(45) 3.269 1_445
H(54) H(51) 3.453 1_545
H(55) S(3) 3.464 1_455
H(55) F(8) 3.142 1_445
H(55) C(12) 3.565 1_455
H(55) C(30) 3.419 1_445
H(55) H(23) 2.874 1_455
H(55) H(27) 3.353 1_455
H(55) H(45) 2.900 1_445
H(56) F(5) 3.101 .
H(56) C(14) 2.994 1_455
H(56) C(17) 3.418 2_667
H(56) H(28) 2.712 1_455
H(56) H(29) 2.649 1_455
H(56) H(30) 3.137 1_455
H(56) H(35) 3.129 2_667
H(56) H(36) 3.039 2_667
H(56) H(42) 3.425 .
H(57) F(20) 3.318 1_545
H(57) C(47) 3.575 1_545
H(57) H(42) 3.501 .
H(60) F(3) 3.210 .
H(60) F(13) 3.579 1_545
H(60) F(16) 3.582 1_545
H(60) C(38) 3.264 1_545
H(60) H(48) 3.262 1_545
H(61) F(8) 3.362 1_445
H(61) F(13) 2.565 1_545
H(61) F(25) 3.000 1_545
H(61) F(27) 3.319 1_545
H(61) C(37) 3.481 1_545
H(61) C(38) 3.587 1_545
H(61) C(41) 3.419 1_545
H(61) H(48) 3.540 1_545
H(62) F(1) 2.901 .
H(62) F(3) 2.962 .
H(62) F(7) 3.489 2_666
H(62) C(1) 3.550 2_666
H(62) C(25) 3.531 .
H(62) H(1) 2.958 2_666
H(62) H(2) 3.189 2_666
H(62) H(3) 3.447 1_455
H(62) H(20) 3.475 2_666
H(62) H(21) 3.544 1_455
H(63) F(7) 2.769 2_666
H(63) F(9) 3.553 2_666
H(63) F(13) 2.924 1_545
H(63) F(13) 3.462 2_566
H(63) F(15) 3.422 2_566
H(63) F(25) 3.046 1_545
H(63) F(25) 3.496 2_566
H(63) F(27) 3.526 2_566
H(63) C(33) 3.598 2_666
H(63) H(1) 3.257 2_666
H(63) H(48) 3.287 1_545
H(64) F(14) 3.277 2_566
H(64) F(15) 3.596 2_566
H(64) F(26) 3.259 2_566
H(64) C(11) 2.947 1_455
H(64) H(1) 3.241 2_666
H(64) H(2) 3.238 2_666
H(64) H(3) 3.011 1_455
H(64) H(4) 3.516 2_666
H(64) H(21) 2.283 1_455
H(64) H(22) 2.767 1_455
H(64) H(23) 3.358 1_455
H(64) H(28) 3.581 1_455

loop_
_geom_torsion_atom_site_label_1
_geom_torsion_atom_site_label_2
_geom_torsion_atom_site_label_3
_geom_torsion_atom_site_label_4
_geom_torsion
S(3) Ni(1) N(1) C(1) -142.4(2)
S(3) Ni(1) N(1) C(10) 101.3(2)
S(3) Ni(1) N(1) C(11) -18.0(2)
N(1) Ni(1) S(3) C(12) -7.88(18)
N(1) Ni(1) S(3) C(13) -117.6(2)
S(3) Ni(1) N(2) C(3) 125.2(2)
S(3) Ni(1) N(2) C(4) -118.65(19)
S(3) Ni(1) N(2) C(14) -0.3(2)
N(2) Ni(1) S(3) C(12) -100.79(17)
N(2) Ni(1) S(3) C(13) 149.5(2)
S(3) Ni(1) N(3) C(5) 92.37(19)
S(3) Ni(1) N(3) C(6) -151.3(2)
S(3) Ni(1) N(3) C(15) -26.0(2)
N(3) Ni(1) S(3) C(12) 172.41(17)
N(3) Ni(1) S(3) C(13) 62.7(2)
S(3) Ni(1) N(6) C(8) 142.2(2)
S(3) Ni(1) N(6) C(9) -101.1(2)
S(3) Ni(1) N(6) C(18) 17.0(2)
N(6) Ni(1) S(3) C(12) 74.96(18)
N(6) Ni(1) S(3) C(13) -34.7(2)
N(1) Ni(1) N(2) C(3) 42.4(2)
N(1) Ni(1) N(2) C(4) 158.5(2)
N(1) Ni(1) N(2) C(14) -83.1(2)
N(2) Ni(1) N(1) C(1) -41.9(2)
N(2) Ni(1) N(1) C(10) -158.2(2)
N(2) Ni(1) N(1) C(11) 82.5(2)
N(1) Ni(1) N(6) C(8) -137.5(2)
N(1) Ni(1) N(6) C(9) -20.8(2)
N(1) Ni(1) N(6) C(18) 97.4(2)
N(6) Ni(1) N(1) C(1) 109.3(2)
N(6) Ni(1) N(1) C(10) -7.1(2)
N(6) Ni(1) N(1) C(11) -126.4(2)
N(2) Ni(1) N(3) C(5) -7.9(2)
N(2) Ni(1) N(3) C(6) 108.3(2)
N(2) Ni(1) N(3) C(15) -126.3(2)
N(3) Ni(1) N(2) C(3) -136.0(2)
N(3) Ni(1) N(2) C(4) -19.9(2)
N(3) Ni(1) N(2) C(14) 98.5(2)
N(2) Ni(1) N(6) C(8) -46.5(3)
N(2) Ni(1) N(6) C(9) 70.2(3)
N(2) Ni(1) N(6) C(18) -171.7(2)
N(6) Ni(1) N(2) C(3) -46.3(3)
N(6) Ni(1) N(2) C(4) 69.8(3)
N(6) Ni(1) N(2) C(14) -171.8(2)
N(3) Ni(1) N(6) C(8) 40.9(2)
N(3) Ni(1) N(6) C(9) 157.5(2)
N(3) Ni(1) N(6) C(18) -84.3(2)
N(6) Ni(1) N(3) C(5) -159.1(2)
N(6) Ni(1) N(3) C(6) -42.8(2)
N(6) Ni(1) N(3) C(15) 82.5(2)
C(17) S(2) C(16) C(15) -83.1(2)
Ni(1) S(3) C(12) C(11) 32.6(3)
C(13) S(3) C(12) C(11) 168.5(3)
F(25) F(13) C(41) F(14) -25.5(8)
F(25) F(13) C(41) F(15) -133.9(8)
F(25) F(13) C(41) F(26) -61.0(11)
F(25) F(13) C(41) F(27) -154.4(8)
F(25) F(13) C(41) C(37) 96.3(8)
F(26) F(14) C(41) F(13) -139.0(6)
F(26) F(14) C(41) F(15) -26.8(6)
F(26) F(14) C(41) F(25) -149.4(7)
F(26) F(14) C(41) F(27) -43.9(7)
F(26) F(14) C(41) C(37) 98.2(6)
C(41) F(14) F(26) F(15) 29.7(5)
F(26) F(15) F(27) C(41) -9.5(8)
F(27) F(15) F(26) F(14) -22.6(15)
F(27) F(15) F(26) C(41) 11.4(10)
F(26) F(15) C(41) F(13) 128.5(4)
F(26) F(15) C(41) F(14) 19.1(4)
F(26) F(15) C(41) F(25) 107.6(6)
F(26) F(15) C(41) F(27) 172.2(7)
F(26) F(15) C(41) C(37) -103.2(5)
C(41) F(15) F(26) F(14) -33.9(7)
F(27) F(15) C(41) F(13) -43.7(6)
F(27) F(15) C(41) F(14) -153.1(6)
F(27) F(15) C(41) F(25) -64.6(7)
F(27) F(15) C(41) F(26) -172.2(7)
F(27) F(15) C(41) C(37) 84.6(6)
F(13) F(25) C(41) F(14) 155.0(8)
F(13) F(25) C(41) F(15) 55.3(9)
F(13) F(25) C(41) F(26) 132.9(8)
F(13) F(25) C(41) F(27) 26.8(8)
F(13) F(25) C(41) C(37) -94.5(8)
F(14) F(26) C(41) F(13) 58.5(8)
F(14) F(26) C(41) F(15) 151.1(6)
F(14) F(26) C(41) F(25) 34.5(8)
F(14) F(26) C(41) F(27) 147.1(5)
F(14) F(26) C(41) C(37) -99.1(5)
F(15) F(26) C(41) F(13) -92.6(6)
F(15) F(26) C(41) F(14) -151.1(6)
F(15) F(26) C(41) F(25) -116.6(6)
F(15) F(26) C(41) F(27) -4.0(3)
F(15) F(26) C(41) C(37) 109.8(4)
F(15) F(27) C(41) F(13) 138.7(6)
F(15) F(27) C(41) F(14) 34.5(8)
F(15) F(27) C(41) F(25) 127.9(6)
F(15) F(27) C(41) F(26) 7.2(6)
F(15) F(27) C(41) C(37) -108.2(6)
C(52) O(1) C(54) C(55) -176.3(6)
C(54) O(1) C(52) C(51) -81.0(11)
Ni(1) N(1) C(1) C(2) 57.8(3)
Ni(1) N(1) C(10) C(9) 34.1(3)
Ni(1) N(1) C(11) C(12) 46.8(3)
C(1) N(1) C(10) C(9) -85.0(3)
C(10) N(1) C(1) C(2) 172.0(3)
C(1) N(1) C(11) C(12) 172.5(2)
C(11) N(1) C(1) C(2) -69.2(3)
C(10) N(1) C(11) C(12) -69.7(3)
C(11) N(1) C(10) C(9) 156.3(3)
Ni(1) N(2) C(3) C(2) -58.9(3)
Ni(1) N(2) C(4) C(5) 45.5(3)
C(3) N(2) C(4) C(5) 165.2(2)
C(4) N(2) C(3) C(2) -173.1(3)
C(14) N(2) C(3) C(2) 69.3(3)
C(14) N(2) C(4) C(5) -76.8(3)
Ni(1) N(3) C(5) C(4) 34.6(3)
Ni(1) N(3) C(6) C(7) 60.3(3)
Ni(1) N(3) C(15) C(16) 172.6(2)
C(5) N(3) C(6) C(7) 173.9(3)
C(6) N(3) C(5) C(4) -83.2(3)
C(5) N(3) C(15) C(16) 57.5(3)
C(15) N(3) C(5) C(4) 154.8(2)
C(6) N(3) C(15) C(16) -62.6(3)
C(15) N(3) C(6) C(7) -65.4(3)
Ni(1) N(6) C(8) C(7) -57.1(3)
Ni(1) N(6) C(9) C(10) 46.1(3)
C(8) N(6) C(9) C(10) 166.1(2)
C(9) N(6) C(8) C(7) -170.7(3)
C(18) N(6) C(8) C(7) 70.6(3)
C(18) N(6) C(9) C(10) -75.2(3)
N(1) C(1) C(2) C(3) -69.3(4)
C(1) C(2) C(3) N(2) 69.4(4)
N(2) C(4) C(5) N(3) -57.1(3)
N(3) C(6) C(7) C(8) -72.0(4)
C(6) C(7) C(8) N(6) 69.2(4)
N(6) C(9) C(10) N(1) -57.4(4)
N(1) C(11) C(12) S(3) -54.2(4)
N(3) C(15) C(16) S(2) 172.4(2)
C(20) C(19) C(24) C(23) -2.6(4)
C(24) C(19) C(20) C(21) 1.7(4)
C(20) C(19) B(1) C(27) -93.5(2)
C(20) C(19) B(1) C(35) 29.2(3)
C(20) C(19) B(1) C(43) 145.7(2)
B(1) C(19) C(20) C(21) 176.6(2)
C(24) C(19) B(1) C(27) 81.1(3)
C(24) C(19) B(1) C(35) -156.2(2)
C(24) C(19) B(1) C(43) -39.7(3)
B(1) C(19) C(24) C(23) -177.5(2)
C(19) C(20) C(21) C(22) 0.1(3)
C(19) C(20) C(21) C(25) 177.9(2)
C(20) C(21) C(22) C(23) -1.2(4)
C(20) C(21) C(25) F(1) -83.7(3)
C(20) C(21) C(25) F(2) 37.2(4)
C(20) C(21) C(25) F(3) 156.7(2)
C(22) C(21) C(25) F(1) 94.1(3)
C(22) C(21) C(25) F(2) -145.0(2)
C(22) C(21) C(25) F(3) -25.4(4)
C(25) C(21) C(22) C(23) -178.9(2)
C(21) C(22) C(23) C(24) 0.3(4)
C(21) C(22) C(23) C(26) 179.95(19)
C(22) C(23) C(24) C(19) 1.6(4)
C(22) C(23) C(26) F(4) 104.1(3)
C(22) C(23) C(26) F(5) -16.9(4)
C(22) C(23) C(26) F(6) -134.4(2)
C(24) C(23) C(26) F(4) -76.2(3)
C(24) C(23) C(26) F(5) 162.7(2)
C(24) C(23) C(26) F(6) 45.2(3)
C(26) C(23) C(24) C(19) -178.0(2)
C(28) C(27) C(32) C(31) 0.9(4)
C(32) C(27) C(28) C(29) -0.5(4)
C(28) C(27) B(1) C(19) 79.0(3)
C(28) C(27) B(1) C(35) -42.4(3)
C(28) C(27) B(1) C(43) -158.7(2)
B(1) C(27) C(28) C(29) -174.5(2)
C(32) C(27) B(1) C(19) -94.7(2)
C(32) C(27) B(1) C(35) 144.0(2)
C(32) C(27) B(1) C(43) 27.6(3)
B(1) C(27) C(32) C(31) 174.9(2)
C(27) C(28) C(29) C(30) -0.2(4)
C(27) C(28) C(29) C(33) 179.8(2)
C(28) C(29) C(30) C(31) 0.5(4)
C(28) C(29) C(33) F(7) -18.5(4)
C(28) C(29) C(33) F(8) 101.5(3)
C(28) C(29) C(33) F(9) -139.6(3)
C(30) C(29) C(33) F(7) 161.6(3)
C(30) C(29) C(33) F(8) -78.4(4)
C(30) C(29) C(33) F(9) 40.4(4)
C(33) C(29) C(30) C(31) -179.6(2)
C(29) C(30) C(31) C(32) -0.0(4)
C(29) C(30) C(31) C(34) 179.5(2)
C(30) C(31) C(32) C(27) -0.7(4)
C(30) C(31) C(34) F(10) 20.8(4)
C(30) C(31) C(34) F(11) -100.5(3)
C(30) C(31) C(34) F(12) 141.5(2)
C(32) C(31) C(34) F(10) -159.8(2)
C(32) C(31) C(34) F(11) 79.0(3)
C(32) C(31) C(34) F(12) -39.0(3)
C(34) C(31) C(32) C(27) 179.8(2)
C(36) C(35) C(40) C(39) -0.1(3)
C(40) C(35) C(36) C(37) 1.2(4)
C(36) C(35) B(1) C(19) 42.3(3)
C(36) C(35) B(1) C(27) 159.3(2)
C(36) C(35) B(1) C(43) -80.0(2)
B(1) C(35) C(36) C(37) 175.2(2)
C(40) C(35) B(1) C(19) -144.2(2)
C(40) C(35) B(1) C(27) -27.1(3)
C(40) C(35) B(1) C(43) 93.5(3)
B(1) C(35) C(40) C(39) -173.8(2)
C(35) C(36) C(37) C(38) -1.1(4)
C(35) C(36) C(37) C(41) 177.5(2)
C(36) C(37) C(38) C(39) -0.1(4)
C(36) C(37) C(41) F(13) 132.9(3)
C(36) C(37) C(41) F(14) -109.7(4)
C(36) C(37) C(41) F(15) 7.5(5)
C(36) C(37) C(41) F(25) 159.7(5)
C(36) C(37) C(41) F(26) -65.1(5)
C(36) C(37) C(41) F(27) 39.7(4)
C(38) C(37) C(41) F(13) -48.5(4)
C(38) C(37) C(41) F(14) 68.9(4)
C(38) C(37) C(41) F(15) -173.9(3)
C(38) C(37) C(41) F(25) -21.8(6)
C(38) C(37) C(41) F(26) 113.5(5)
C(38) C(37) C(41) F(27) -141.7(4)
C(41) C(37) C(38) C(39) -178.7(2)
C(37) C(38) C(39) C(40) 1.2(4)
C(37) C(38) C(39) C(42) -177.2(2)
C(38) C(39) C(40) C(35) -1.1(4)
C(38) C(39) C(42) F(16) 102.3(3)
C(38) C(39) C(42) F(17) -21.0(4)
C(38) C(39) C(42) F(18) -140.8(3)
C(40) C(39) C(42) F(16) -76.2(4)
C(40) C(39) C(42) F(17) 160.6(3)
C(40) C(39) C(42) F(18) 40.8(3)
C(42) C(39) C(40) C(35) 177.3(2)
C(44) C(43) C(48) C(47) 1.7(4)
C(48) C(43) C(44) C(45) -2.2(4)
C(44) C(43) B(1) C(19) -21.4(3)
C(44) C(43) B(1) C(27) -138.1(2)
C(44) C(43) B(1) C(35) 99.7(3)
B(1) C(43) C(44) C(45) -176.8(3)
C(48) C(43) B(1) C(19) 164.3(2)
C(48) C(43) B(1) C(27) 47.6(3)
C(48) C(43) B(1) C(35) -74.7(2)
B(1) C(43) C(48) C(47) 176.6(2)
C(43) C(44) C(45) C(46) 1.4(5)
C(43) C(44) C(45) C(49) -177.8(3)
C(44) C(45) C(46) C(47) 0.2(4)
C(44) C(45) C(49) F(22) -169.3(4)
C(44) C(45) C(49) F(23) -56.7(5)
C(44) C(45) C(49) F(24) 53.6(6)
C(46) C(45) C(49) F(22) 11.5(6)
C(46) C(45) C(49) F(23) 124.1(4)
C(46) C(45) C(49) F(24) -125.6(5)
C(49) C(45) C(46) C(47) 179.4(3)
C(45) C(46) C(47) C(48) -0.7(5)
C(45) C(46) C(47) C(50) 179.1(3)
C(46) C(47) C(48) C(43) -0.2(4)
C(46) C(47) C(50) F(19) 122.0(4)
C(46) C(47) C(50) F(20) -119.4(4)
C(46) C(47) C(50) F(21) 1.0(5)
C(48) C(47) C(50) F(19) -58.1(5)
C(48) C(47) C(50) F(20) 60.5(5)
C(48) C(47) C(50) F(21) -179.1(3)
C(50) C(47) C(48) C(43) 179.9(3)
